data_7003279
loop_
_publ_author_name
'Izod, Keith'
'Stewart, John C.'
'Clegg, William'
'Harrington, Ross W.'

_publ_section_title
;
 Alkali metal complexes of a naphthylamine-substituted phosphanide
;
_journal_issue 3
_journal_name_full 'Dalton Transactions'
_journal_page_first 363
_journal_paper_doi 10.1039/b715145d
_journal_year 2008
_chemical_formula_moiety 'C42 H72 Li2 N2 O P2 Si4'
_chemical_formula_sum 'C42 H72 Li2 N2 O P2 Si4'
_chemical_formula_weight 809.20
_chemical_name_systematic
;
?
;
_space_group_IT_number 14
_symmetry_cell_setting monoclinic
_symmetry_space_group_name_Hall '-P 2ybc'
_symmetry_space_group_name_H-M 'P 1 21/c 1'
_atom_sites_solution_hydrogens geom
_atom_sites_solution_primary direct
_atom_sites_solution_secondary difmap
_audit_creation_method SHELXL-97
_cell_angle_alpha 90.00
_cell_angle_beta 103.394(11)
_cell_angle_gamma 90.00
_cell_formula_units_Z 4
_cell_length_a 17.426(4)
_cell_length_b 11.688(3)
_cell_length_c 25.1022(19)
_cell_measurement_reflns_used 85
_cell_measurement_temperature 150(2)
_cell_measurement_theta_max 27.5
_cell_measurement_theta_min 2.5
_cell_volume 4973.6(18)
_computing_cell_refinement EvalCCD
_computing_data_collection 'Nonius COLLECT'
_computing_data_reduction EvalCCD
_computing_molecular_graphics 'Bruker SHELXTL'
_computing_publication_material 'Bruker SHELXTL and local programs'
_computing_structure_refinement 'Bruker SHELXTL'
_computing_structure_solution 'Bruker SHELXTL'
_diffrn_ambient_temperature 150(2)
_diffrn_measured_fraction_theta_full 0.993
_diffrn_measured_fraction_theta_max 0.993
_diffrn_measurement_device_type 'Nonius KappaCCD diffractometer'
_diffrn_measurement_method '\f and \w scans'
_diffrn_radiation_monochromator graphite
_diffrn_radiation_source 'sealed tube'
_diffrn_radiation_type MoK\a
_diffrn_radiation_wavelength 0.71073
_diffrn_reflns_av_R_equivalents 0.0663
_diffrn_reflns_av_sigmaI/netI 0.0646
_diffrn_reflns_limit_h_max 19
_diffrn_reflns_limit_h_min -19
_diffrn_reflns_limit_k_max 13
_diffrn_reflns_limit_k_min -13
_diffrn_reflns_limit_l_max 28
_diffrn_reflns_limit_l_min -28
_diffrn_reflns_number 38124
_diffrn_reflns_theta_full 24.00
_diffrn_reflns_theta_max 24.00
_diffrn_reflns_theta_min 4.21
_diffrn_standards_number 0
_exptl_absorpt_coefficient_mu 0.214
_exptl_absorpt_correction_T_max 0.98
_exptl_absorpt_correction_T_min 0.94
_exptl_absorpt_correction_type multi-scan
_exptl_absorpt_process_details SADABS
_exptl_crystal_colour red
_exptl_crystal_density_diffrn 1.081
_exptl_crystal_density_method 'not measured'
_exptl_crystal_description slab
_exptl_crystal_F_000 1752
_exptl_crystal_size_max 0.30
_exptl_crystal_size_mid 0.20
_exptl_crystal_size_min 0.10
_refine_diff_density_max 0.437
_refine_diff_density_min -0.321
_refine_diff_density_rms 0.054
_refine_ls_extinction_method none
_refine_ls_goodness_of_fit_ref 1.061
_refine_ls_hydrogen_treatment constr
_refine_ls_matrix_type full
_refine_ls_number_parameters 516
_refine_ls_number_reflns 7746
_refine_ls_number_restraints 0
_refine_ls_restrained_S_all 1.061
_refine_ls_R_factor_all 0.1009
_refine_ls_R_factor_gt 0.0573
_refine_ls_shift/su_max 0.001
_refine_ls_shift/su_mean 0.000
_refine_ls_structure_factor_coef Fsqd
_refine_ls_weighting_details 'calc w=1/[\s^2^(Fo^2^)+(0.0320P)^2^+6.4283P] where P=(Fo^2^+2Fc^2^)/3'
_refine_ls_weighting_scheme calc
_refine_ls_wR_factor_gt 0.1052
_refine_ls_wR_factor_ref 0.1224
_reflns_number_gt 5226
_reflns_number_total 7746
_reflns_threshold_expression I>2\s(I)
_cod_data_source_file b715145d.txt
_cod_data_source_block ki283_2
_cod_original_cell_volume 4973.4(17)
_cod_original_sg_symbol_H-M 'P 21/c'
_cod_database_code 7003279

loop_
_symmetry_equiv_pos_as_xyz
'x, y, z'
'-x, y+1/2, -z+1/2'
'-x, -y, -z'
'x, -y-1/2, z-1/2'

loop_
_atom_site_label
_atom_site_type_symbol
_atom_site_fract_x
_atom_site_fract_y
_atom_site_fract_z
_atom_site_U_iso_or_equiv
_atom_site_adp_type
_atom_site_occupancy
_atom_site_symmetry_multiplicity
_atom_site_calc_flag
_atom_site_refinement_flags
_atom_site_disorder_assembly
_atom_site_disorder_group
P1 P 0.83817(6) 0.09363(7) 0.60774(3) 0.0295(2) Uani 1 1 d . . .
P2 P 0.74255(5) -0.12994(7) 0.70079(3) 0.0255(2) Uani 1 1 d . . .
Si1 Si 0.88543(6) 0.28372(9) 0.53166(4) 0.0368(3) Uani 1 1 d . . .
Si2 Si 0.76708(6) 0.08122(9) 0.48288(4) 0.0388(3) Uani 1 1 d . . .
Si3 Si 0.74480(6) -0.22568(9) 0.82328(4) 0.0353(3) Uani 1 1 d . . .
Si4 Si 0.63451(6) -0.01189(9) 0.77574(4) 0.0366(3) Uani 1 1 d . . .
N1 N 0.94191(15) -0.0094(2) 0.71173(10) 0.0301(7) Uani 1 1 d . . .
N2 N 0.82966(18) -0.2525(2) 0.61953(11) 0.0337(7) Uani 1 1 d . . .
Li1 Li 0.8489(3) -0.0905(5) 0.6564(2) 0.0313(13) Uani 1 1 d . . .
C1 C 0.80731(19) 0.1795(3) 0.54255(12) 0.0262(8) Uani 1 1 d . . .
H1A H 0.7617 0.2275 0.5471 0.031 Uiso 1 1 calc R . .
C2 C 0.8330(3) 0.4109(4) 0.4923(2) 0.0911(18) Uani 1 1 d . . .
H2A H 0.8720 0.4684 0.4878 0.137 Uiso 1 1 calc R . .
H2B H 0.7966 0.4443 0.5125 0.137 Uiso 1 1 calc R . .
H2C H 0.8033 0.3856 0.4561 0.137 Uiso 1 1 calc R . .
C3 C 0.9534(3) 0.2230(5) 0.4919(2) 0.0886(18) Uani 1 1 d . . .
H3A H 0.9829 0.1592 0.5123 0.133 Uiso 1 1 calc R . .
H3B H 0.9904 0.2823 0.4861 0.133 Uiso 1 1 calc R . .
H3C H 0.9229 0.1955 0.4565 0.133 Uiso 1 1 calc R . .
C4 C 0.9493(2) 0.3462(4) 0.59504(15) 0.0551(12) Uani 1 1 d . . .
H4A H 0.9779 0.2847 0.6178 0.083 Uiso 1 1 calc R . .
H4B H 0.9165 0.3873 0.6155 0.083 Uiso 1 1 calc R . .
H4C H 0.9872 0.3993 0.5850 0.083 Uiso 1 1 calc R . .
C5 C 0.8449(3) -0.0161(4) 0.46597(18) 0.0668(14) Uani 1 1 d . . .
H5A H 0.8874 -0.0273 0.4988 0.100 Uiso 1 1 calc R . .
H5B H 0.8664 0.0188 0.4370 0.100 Uiso 1 1 calc R . .
H5C H 0.8212 -0.0902 0.4534 0.100 Uiso 1 1 calc R . .
C6 C 0.7215(3) 0.1677(4) 0.42042(16) 0.0687(14) Uani 1 1 d . . .
H6A H 0.6812 0.2186 0.4288 0.103 Uiso 1 1 calc R . .
H6B H 0.6972 0.1162 0.3905 0.103 Uiso 1 1 calc R . .
H6C H 0.7625 0.2135 0.4095 0.103 Uiso 1 1 calc R . .
C7 C 0.6862(2) -0.0108(3) 0.49704(15) 0.0457(10) Uani 1 1 d . . .
H7A H 0.7075 -0.0612 0.5282 0.069 Uiso 1 1 calc R . .
H7B H 0.6638 -0.0573 0.4647 0.069 Uiso 1 1 calc R . .
H7C H 0.6448 0.0377 0.5057 0.069 Uiso 1 1 calc R . .
C8 C 0.83307(19) 0.1928(3) 0.66359(13) 0.0273(8) Uani 1 1 d . . .
C9 C 0.7960(2) 0.2993(3) 0.65130(14) 0.0360(9) Uani 1 1 d . . .
H9A H 0.7812 0.3217 0.6139 0.043 Uiso 1 1 calc R . .
C10 C 0.7793(2) 0.3744(3) 0.69024(16) 0.0424(10) Uani 1 1 d . . .
H10A H 0.7534 0.4449 0.6791 0.051 Uiso 1 1 calc R . .
C11 C 0.8004(2) 0.3461(3) 0.74462(15) 0.0457(10) Uani 1 1 d . . .
H11A H 0.7875 0.3960 0.7711 0.055 Uiso 1 1 calc R . .
C12 C 0.8410(2) 0.2435(3) 0.76142(14) 0.0354(9) Uani 1 1 d . . .
C13 C 0.8610(2) 0.2185(4) 0.81880(15) 0.0476(11) Uani 1 1 d . . .
H13A H 0.8464 0.2706 0.8437 0.057 Uiso 1 1 calc R . .
C14 C 0.9003(2) 0.1223(4) 0.83805(15) 0.0507(11) Uani 1 1 d . . .
H14A H 0.9111 0.1052 0.8760 0.061 Uiso 1 1 calc R . .
C15 C 0.9253(2) 0.0478(3) 0.80176(14) 0.0413(10) Uani 1 1 d . . .
H15A H 0.9546 -0.0184 0.8160 0.050 Uiso 1 1 calc R . .
C16 C 0.90867(19) 0.0674(3) 0.74589(13) 0.0304(8) Uani 1 1 d . . .
C17 C 0.86173(19) 0.1651(3) 0.72263(12) 0.0280(8) Uani 1 1 d . . .
C18 C 0.9738(2) -0.1179(3) 0.73856(15) 0.0455(10) Uani 1 1 d . . .
H18A H 1.0180 -0.1012 0.7697 0.068 Uiso 1 1 calc R . .
H18B H 0.9923 -0.1662 0.7122 0.068 Uiso 1 1 calc R . .
H18C H 0.9323 -0.1581 0.7516 0.068 Uiso 1 1 calc R . .
C19 C 1.0064(2) 0.0484(3) 0.69276(14) 0.0428(10) Uani 1 1 d . . .
H19A H 1.0515 0.0599 0.7239 0.064 Uiso 1 1 calc R . .
H19B H 0.9879 0.1227 0.6767 0.064 Uiso 1 1 calc R . .
H19C H 1.0226 0.0008 0.6651 0.064 Uiso 1 1 calc R . .
C20 C 0.72033(19) -0.1063(3) 0.77036(12) 0.0269(8) Uani 1 1 d . . .
H20 H 0.7645 -0.0527 0.7862 0.032 Uiso 1 1 calc R . .
C21 C 0.6573(3) -0.2914(4) 0.84355(16) 0.0586(12) Uani 1 1 d . . .
H21A H 0.6754 -0.3387 0.8763 0.088 Uiso 1 1 calc R . .
H21B H 0.6280 -0.3390 0.8135 0.088 Uiso 1 1 calc R . .
H21C H 0.6227 -0.2306 0.8514 0.088 Uiso 1 1 calc R . .
C22 C 0.8105(2) -0.1655(4) 0.88726(14) 0.0491(11) Uani 1 1 d . . .
H22A H 0.8258 -0.2266 0.9143 0.074 Uiso 1 1 calc R . .
H22B H 0.7822 -0.1057 0.9023 0.074 Uiso 1 1 calc R . .
H22C H 0.8579 -0.1327 0.8785 0.074 Uiso 1 1 calc R . .
C23 C 0.8005(3) -0.3449(4) 0.80024(17) 0.0676(14) Uani 1 1 d . . .
H23A H 0.8165 -0.4003 0.8301 0.101 Uiso 1 1 calc R . .
H23B H 0.8475 -0.3142 0.7901 0.101 Uiso 1 1 calc R . .
H23C H 0.7668 -0.3829 0.7685 0.101 Uiso 1 1 calc R . .
C24 C 0.5343(2) -0.0765(4) 0.74915(18) 0.0639(13) Uani 1 1 d . . .
H24A H 0.5294 -0.1021 0.7113 0.096 Uiso 1 1 calc R . .
H24B H 0.4937 -0.0191 0.7502 0.096 Uiso 1 1 calc R . .
H24C H 0.5276 -0.1419 0.7720 0.096 Uiso 1 1 calc R . .
C25 C 0.6368(3) 0.1258(4) 0.73831(18) 0.0622(13) Uani 1 1 d . . .
H25A H 0.6179 0.1128 0.6989 0.093 Uiso 1 1 calc R . .
H25B H 0.6909 0.1550 0.7459 0.093 Uiso 1 1 calc R . .
H25C H 0.6026 0.1818 0.7505 0.093 Uiso 1 1 calc R . .
C26 C 0.6456(3) 0.0282(4) 0.84968(15) 0.0610(13) Uani 1 1 d . . .
H26A H 0.6093 0.0909 0.8523 0.092 Uiso 1 1 calc R . .
H26B H 0.6999 0.0527 0.8652 0.092 Uiso 1 1 calc R . .
H26C H 0.6332 -0.0382 0.8701 0.092 Uiso 1 1 calc R . .
C27 C 0.6821(2) -0.2469(3) 0.66745(13) 0.0311(8) Uani 1 1 d . . .
C28 C 0.6226(2) -0.2904(3) 0.69041(15) 0.0447(10) Uani 1 1 d . . .
H28A H 0.6244 -0.2734 0.7277 0.054 Uiso 1 1 calc R . .
C29 C 0.5607(3) -0.3576(4) 0.66168(18) 0.0658(14) Uani 1 1 d . . .
H29A H 0.5223 -0.3860 0.6796 0.079 Uiso 1 1 calc R . .
C30 C 0.5551(3) -0.3826(4) 0.60821(18) 0.0667(14) Uani 1 1 d . . .
H30A H 0.5100 -0.4215 0.5877 0.080 Uiso 1 1 calc R . .
C31 C 0.6164(3) -0.3509(3) 0.58286(15) 0.0480(11) Uani 1 1 d . . .
C32 C 0.6109(3) -0.3787(4) 0.52680(17) 0.0638(13) Uani 1 1 d . . .
H32A H 0.5646 -0.4152 0.5064 0.077 Uiso 1 1 calc R . .
C33 C 0.6697(3) -0.3543(4) 0.50202(17) 0.0679(14) Uani 1 1 d . . .
H33A H 0.6629 -0.3676 0.4639 0.081 Uiso 1 1 calc R . .
C34 C 0.7410(3) -0.3092(3) 0.53265(15) 0.0533(12) Uani 1 1 d . . .
H34A H 0.7834 -0.2975 0.5153 0.064 Uiso 1 1 calc R . .
C35 C 0.7512(2) -0.2813(3) 0.58731(14) 0.0364(9) Uani 1 1 d . . .
C36 C 0.6853(2) -0.2918(3) 0.61335(13) 0.0342(9) Uani 1 1 d . . .
C37 C 0.8570(2) -0.3453(3) 0.66069(15) 0.0438(10) Uani 1 1 d . . .
H37A H 0.8594 -0.4179 0.6416 0.066 Uiso 1 1 calc R . .
H37B H 0.8200 -0.3523 0.6845 0.066 Uiso 1 1 calc R . .
H37C H 0.9095 -0.3263 0.6828 0.066 Uiso 1 1 calc R . .
C38 C 0.8901(3) -0.2386(3) 0.58720(17) 0.0547(12) Uani 1 1 d . . .
H38A H 0.8975 -0.3115 0.5697 0.082 Uiso 1 1 calc R . .
H38B H 0.9401 -0.2150 0.6115 0.082 Uiso 1 1 calc R . .
H38C H 0.8728 -0.1801 0.5590 0.082 Uiso 1 1 calc R . .
O O 0.59991(15) 0.1098(2) 0.59671(11) 0.0494(7) Uani 1 1 d . . .
C40 C 0.5313(3) -0.0694(4) 0.58618(19) 0.0665(13) Uani 1 1 d . . .
H40A H 0.4793 -0.1050 0.5820 0.100 Uiso 1 1 calc R A .
H40B H 0.5661 -0.0947 0.6207 0.100 Uiso 1 1 calc R . .
H40C H 0.5541 -0.0920 0.5555 0.100 Uiso 1 1 calc R . .
C39 C 0.5230(3) 0.0573(4) 0.58670(19) 0.0646(13) Uani 1 1 d . A .
H39A H 0.4906 0.0836 0.5511 0.078 Uiso 1 1 calc R . .
H39B H 0.4961 0.0801 0.6157 0.078 Uiso 1 1 calc R . .
Li2 Li 0.7022(4) 0.0414(5) 0.6331(2) 0.0416(15) Uani 1 1 d . A .
C41 C 0.5950(8) 0.2220(12) 0.5770(6) 0.048(4) Uani 0.558(14) 1 d P A 1
H41A H 0.5618 0.2224 0.5392 0.058 Uiso 0.558(14) 1 calc PR A 1
H41B H 0.6485 0.2475 0.5752 0.058 Uiso 0.558(14) 1 calc PR A 1
C41A C 0.5937(15) 0.245(2) 0.5985(10) 0.085(8) Uani 0.442(14) 1 d P A 2
H41C H 0.5484 0.2671 0.6138 0.102 Uiso 0.442(14) 1 calc PR A 2
H41D H 0.6424 0.2769 0.6221 0.102 Uiso 0.442(14) 1 calc PR A 2
C42 C 0.5615(6) 0.3069(10) 0.6106(4) 0.074(4) Uani 0.558(14) 1 d P A 1
H42A H 0.5649 0.3841 0.5961 0.111 Uiso 0.558(14) 1 calc PR A 1
H42B H 0.5916 0.3038 0.6487 0.111 Uiso 0.558(14) 1 calc PR A 1
H42C H 0.5062 0.2882 0.6089 0.111 Uiso 0.558(14) 1 calc PR A 1
C42A C 0.5828(7) 0.2887(12) 0.5417(6) 0.081(5) Uani 0.442(14) 1 d P A 2
H42D H 0.5866 0.3724 0.5425 0.122 Uiso 0.442(14) 1 calc PR A 2
H42E H 0.5307 0.2659 0.5200 0.122 Uiso 0.442(14) 1 calc PR A 2
H42F H 0.6238 0.2570 0.5250 0.122 Uiso 0.442(14) 1 calc PR A 2

loop_
_atom_site_aniso_label
_atom_site_aniso_U_11
_atom_site_aniso_U_22
_atom_site_aniso_U_33
_atom_site_aniso_U_23
_atom_site_aniso_U_13
_atom_site_aniso_U_12
P1 0.0440(6) 0.0234(5) 0.0211(4) -0.0004(4) 0.0074(4) -0.0040(4)
P2 0.0285(5) 0.0264(5) 0.0250(5) -0.0015(4) 0.0129(4) -0.0034(4)
Si1 0.0437(7) 0.0371(6) 0.0335(6) 0.0017(5) 0.0168(5) -0.0083(5)
Si2 0.0472(7) 0.0438(7) 0.0240(5) -0.0033(5) 0.0057(5) -0.0073(5)
Si3 0.0432(6) 0.0369(6) 0.0303(5) 0.0042(5) 0.0177(5) 0.0022(5)
Si4 0.0307(6) 0.0479(7) 0.0323(5) -0.0066(5) 0.0095(4) 0.0085(5)
N1 0.0245(16) 0.0381(18) 0.0276(15) 0.0036(13) 0.0056(12) -0.0022(13)
N2 0.0446(19) 0.0272(17) 0.0366(16) 0.0003(13) 0.0246(15) 0.0017(14)
Li1 0.031(3) 0.030(3) 0.036(3) -0.001(3) 0.013(3) -0.001(3)
C1 0.029(2) 0.0257(19) 0.0248(17) 0.0021(15) 0.0087(15) 0.0000(15)
C2 0.102(4) 0.052(3) 0.104(4) 0.038(3) -0.008(3) -0.018(3)
C3 0.077(4) 0.103(4) 0.104(4) -0.031(3) 0.058(3) -0.024(3)
C4 0.054(3) 0.063(3) 0.049(2) 0.002(2) 0.013(2) -0.028(2)
C5 0.083(4) 0.060(3) 0.067(3) -0.030(2) 0.039(3) -0.009(3)
C6 0.087(4) 0.076(3) 0.036(2) 0.013(2) -0.002(2) -0.013(3)
C7 0.047(3) 0.048(3) 0.039(2) -0.0070(19) 0.0035(19) -0.014(2)
C8 0.0276(19) 0.028(2) 0.0283(18) -0.0019(15) 0.0106(15) -0.0099(16)
C9 0.043(2) 0.033(2) 0.034(2) -0.0009(17) 0.0127(17) -0.0042(18)
C10 0.049(3) 0.028(2) 0.055(3) -0.0070(19) 0.024(2) -0.0006(18)
C11 0.057(3) 0.044(3) 0.044(2) -0.020(2) 0.027(2) -0.013(2)
C12 0.039(2) 0.037(2) 0.033(2) -0.0082(17) 0.0156(17) -0.0126(18)
C13 0.057(3) 0.059(3) 0.031(2) -0.014(2) 0.019(2) -0.015(2)
C14 0.059(3) 0.071(3) 0.022(2) -0.001(2) 0.0104(19) -0.014(2)
C15 0.040(2) 0.052(3) 0.030(2) 0.0011(18) 0.0052(17) -0.0086(19)
C16 0.0248(19) 0.041(2) 0.0252(18) -0.0026(16) 0.0051(15) -0.0129(17)
C17 0.0261(19) 0.034(2) 0.0255(18) -0.0048(16) 0.0102(15) -0.0156(16)
C18 0.038(2) 0.056(3) 0.040(2) 0.010(2) 0.0035(18) 0.012(2)
C19 0.028(2) 0.064(3) 0.038(2) -0.0035(19) 0.0107(17) -0.0086(19)
C20 0.0235(19) 0.035(2) 0.0245(17) -0.0031(15) 0.0106(14) 0.0002(15)
C21 0.068(3) 0.066(3) 0.045(2) 0.010(2) 0.021(2) -0.018(2)
C22 0.051(3) 0.057(3) 0.037(2) 0.0094(19) 0.0060(19) 0.004(2)
C23 0.110(4) 0.048(3) 0.053(3) 0.016(2) 0.035(3) 0.038(3)
C24 0.034(2) 0.086(4) 0.071(3) -0.019(3) 0.012(2) 0.006(2)
C25 0.067(3) 0.052(3) 0.071(3) 0.002(2) 0.023(2) 0.023(2)
C26 0.051(3) 0.086(3) 0.045(2) -0.017(2) 0.008(2) 0.026(2)
C27 0.035(2) 0.030(2) 0.0304(18) -0.0014(15) 0.0118(16) -0.0032(16)
C28 0.048(3) 0.051(3) 0.040(2) -0.0050(19) 0.0192(19) -0.021(2)
C29 0.065(3) 0.078(3) 0.059(3) -0.006(3) 0.023(2) -0.042(3)
C30 0.070(3) 0.068(3) 0.061(3) -0.015(2) 0.012(2) -0.046(3)
C31 0.064(3) 0.035(2) 0.043(2) -0.0096(19) 0.009(2) -0.014(2)
C32 0.087(4) 0.053(3) 0.047(3) -0.023(2) 0.009(3) -0.017(3)
C33 0.104(4) 0.067(3) 0.032(2) -0.018(2) 0.014(3) -0.005(3)
C34 0.081(3) 0.048(3) 0.038(2) -0.012(2) 0.027(2) -0.001(2)
C35 0.058(3) 0.022(2) 0.035(2) -0.0025(16) 0.0217(19) 0.0003(18)
C36 0.051(2) 0.0208(19) 0.0331(19) -0.0031(16) 0.0141(18) -0.0039(17)
C37 0.053(3) 0.033(2) 0.050(2) 0.0075(19) 0.021(2) 0.0135(19)
C38 0.070(3) 0.049(3) 0.061(3) -0.003(2) 0.046(2) 0.002(2)
O 0.0321(16) 0.054(2) 0.0606(17) 0.0022(15) 0.0080(13) 0.0060(13)
C40 0.054(3) 0.068(3) 0.069(3) 0.004(3) -0.002(2) -0.005(3)
C39 0.041(3) 0.076(4) 0.072(3) 0.002(3) 0.002(2) -0.004(2)
Li2 0.033(4) 0.048(4) 0.045(4) 0.007(3) 0.012(3) 0.008(3)
C41 0.034(5) 0.033(8) 0.078(11) -0.002(8) 0.015(6) 0.004(5)
C41A 0.080(12) 0.059(13) 0.11(2) -0.052(13) 0.012(12) 0.010(9)
C42 0.076(7) 0.055(7) 0.089(7) -0.002(6) 0.013(6) 0.018(6)
C42A 0.072(9) 0.058(9) 0.105(12) 0.018(9) 0.003(7) 0.012(7)

loop_
_atom_type_symbol
_atom_type_description
_atom_type_scat_dispersion_real
_atom_type_scat_dispersion_imag
_atom_type_scat_source
C C 0.0033 0.0016 'International Tables Vol C Tables 4.2.6.8 and 6.1.1.4'
H H 0.0000 0.0000 'International Tables Vol C Tables 4.2.6.8 and 6.1.1.4'
Li Li -0.0003 0.0001 'International Tables Vol C Tables 4.2.6.8 and 6.1.1.4'
N N 0.0061 0.0033 'International Tables Vol C Tables 4.2.6.8 and 6.1.1.4'
Si Si 0.0817 0.0704 'International Tables Vol C Tables 4.2.6.8 and 6.1.1.4'
P P 0.1023 0.0942 'International Tables Vol C Tables 4.2.6.8 and 6.1.1.4'
O O 0.0106 0.0060 'International Tables Vol C Tables 4.2.6.8 and 6.1.1.4'

loop_
_geom_angle_atom_site_label_1
_geom_angle_atom_site_label_2
_geom_angle_atom_site_label_3
_geom_angle
_geom_angle_site_symmetry_1
_geom_angle_site_symmetry_3
_geom_angle_publ_flag
Li1 P1 C1 150.33(17) . . ?
Li1 P1 C8 100.63(16) . . ?
Li1 P1 Li2 69.53(19) . . ?
C1 P1 C8 105.74(15) . . ?
C1 P1 Li2 103.78(17) . . ?
C8 P1 Li2 76.08(17) . . ?
Li1 P2 C20 137.65(17) . . ?
Li1 P2 C27 110.97(17) . . ?
Li1 P2 Li2 70.96(19) . . ?
C20 P2 C27 108.36(15) . . ?
C20 P2 Li2 113.95(17) . . ?
C27 P2 Li2 103.76(18) . . ?
C1 Si1 C2 107.7(2) . . ?
C1 Si1 C3 113.7(2) . . ?
C1 Si1 C4 115.82(15) . . ?
C2 Si1 C3 108.0(3) . . ?
C2 Si1 C4 104.9(2) . . ?
C3 Si1 C4 106.1(2) . . ?
C1 Si2 C5 112.96(18) . . ?
C1 Si2 C6 109.97(18) . . ?
C1 Si2 C7 110.89(15) . . ?
C5 Si2 C6 108.8(2) . . ?
C5 Si2 C7 107.9(2) . . ?
C6 Si2 C7 106.1(2) . . ?
C20 Si3 C21 115.04(18) . . ?
C20 Si3 C22 108.37(17) . . ?
C20 Si3 C23 112.30(16) . . ?
C21 Si3 C22 107.08(18) . . ?
C21 Si3 C23 107.0(2) . . ?
C22 Si3 C23 106.7(2) . . ?
C20 Si4 C24 115.23(18) . . ?
C20 Si4 C25 110.99(17) . . ?
C20 Si4 C26 108.33(16) . . ?
C24 Si4 C25 107.1(2) . . ?
C24 Si4 C26 109.0(2) . . ?
C25 Si4 C26 105.8(2) . . ?
Li1 N1 C16 108.5(2) . . ?
Li1 N1 C18 93.7(3) . . ?
Li1 N1 C19 121.4(2) . . ?
C16 N1 C18 114.8(3) . . ?
C16 N1 C19 110.2(3) . . ?
C18 N1 C19 107.6(3) . . ?
Li1 N2 C35 119.1(3) . . ?
Li1 N2 C37 110.8(3) . . ?
Li1 N2 C38 94.7(3) . . ?
C35 N2 C37 108.8(3) . . ?
C35 N2 C38 114.6(3) . . ?
C37 N2 C38 107.8(3) . . ?
P1 Li1 P2 114.7(2) . . ?
P1 Li1 N1 83.8(2) . . ?
P1 Li1 N2 125.7(3) . . ?
P2 Li1 N1 109.8(2) . . ?
P2 Li1 N2 88.3(2) . . ?
N1 Li1 N2 135.9(3) . . ?
P1 C1 Si1 113.40(17) . . ?
P1 C1 Si2 110.03(16) . . ?
P1 C1 H1A 105.8 . . ?
Si1 C1 Si2 115.08(16) . . ?
Si1 C1 H1A 105.8 . . ?
Si2 C1 H1A 105.8 . . ?
Si1 C2 H2A 109.5 . . ?
Si1 C2 H2B 109.5 . . ?
Si1 C2 H2C 109.5 . . ?
H2A C2 H2B 109.5 . . ?
H2A C2 H2C 109.5 . . ?
H2B C2 H2C 109.5 . . ?
Si1 C3 H3A 109.5 . . ?
Si1 C3 H3B 109.5 . . ?
Si1 C3 H3C 109.5 . . ?
H3A C3 H3B 109.5 . . ?
H3A C3 H3C 109.5 . . ?
H3B C3 H3C 109.5 . . ?
Si1 C4 H4A 109.5 . . ?
Si1 C4 H4B 109.5 . . ?
Si1 C4 H4C 109.5 . . ?
H4A C4 H4B 109.5 . . ?
H4A C4 H4C 109.5 . . ?
H4B C4 H4C 109.5 . . ?
Si2 C5 H5A 109.5 . . ?
Si2 C5 H5B 109.5 . . ?
Si2 C5 H5C 109.5 . . ?
H5A C5 H5B 109.5 . . ?
H5A C5 H5C 109.5 . . ?
H5B C5 H5C 109.5 . . ?
Si2 C6 H6A 109.5 . . ?
Si2 C6 H6B 109.5 . . ?
Si2 C6 H6C 109.5 . . ?
H6A C6 H6B 109.5 . . ?
H6A C6 H6C 109.5 . . ?
H6B C6 H6C 109.5 . . ?
Si2 C7 H7A 109.5 . . ?
Si2 C7 H7B 109.5 . . ?
Si2 C7 H7C 109.5 . . ?
H7A C7 H7B 109.5 . . ?
H7A C7 H7C 109.5 . . ?
H7B C7 H7C 109.5 . . ?
P1 C8 C9 119.5(2) . . ?
P1 C8 C17 124.0(3) . . ?
C9 C8 C17 116.4(3) . . ?
C8 C9 H9A 117.8 . . ?
C8 C9 C10 124.4(3) . . ?
H9A C9 C10 117.8 . . ?
C9 C10 H10A 120.1 . . ?
C9 C10 C11 119.7(4) . . ?
H10A C10 C11 120.1 . . ?
C10 C11 H11A 119.8 . . ?
C10 C11 C12 120.3(3) . . ?
H11A C11 C12 119.8 . . ?
C11 C12 C13 117.7(3) . . ?
C11 C12 C17 121.8(3) . . ?
C13 C12 C17 120.6(4) . . ?
C12 C13 H13A 119.4 . . ?
C12 C13 C14 121.1(4) . . ?
H13A C13 C14 119.4 . . ?
C13 C14 H14A 120.2 . . ?
C13 C14 C15 119.7(3) . . ?
H14A C14 C15 120.2 . . ?
C14 C15 H15A 118.9 . . ?
C14 C15 C16 122.1(4) . . ?
H15A C15 C16 118.9 . . ?
N1 C16 C15 118.5(3) . . ?
N1 C16 C17 121.0(3) . . ?
C15 C16 C17 120.4(3) . . ?
C8 C17 C12 117.1(3) . . ?
C8 C17 C16 127.1(3) . . ?
C12 C17 C16 115.8(3) . . ?
N1 C18 H18A 109.5 . . ?
N1 C18 H18B 109.5 . . ?
N1 C18 H18C 109.5 . . ?
H18A C18 H18B 109.5 . . ?
H18A C18 H18C 109.5 . . ?
H18B C18 H18C 109.5 . . ?
N1 C19 H19A 109.5 . . ?
N1 C19 H19B 109.5 . . ?
N1 C19 H19C 109.5 . . ?
H19A C19 H19B 109.5 . . ?
H19A C19 H19C 109.5 . . ?
H19B C19 H19C 109.5 . . ?
P2 C20 Si3 118.39(17) . . ?
P2 C20 Si4 119.04(17) . . ?
P2 C20 H20 98.9 . . ?
Si3 C20 Si4 115.54(15) . . ?
Si3 C20 H20 98.9 . . ?
Si4 C20 H20 98.9 . . ?
Si3 C21 H21A 109.5 . . ?
Si3 C21 H21B 109.5 . . ?
Si3 C21 H21C 109.5 . . ?
H21A C21 H21B 109.5 . . ?
H21A C21 H21C 109.5 . . ?
H21B C21 H21C 109.5 . . ?
Si3 C22 H22A 109.5 . . ?
Si3 C22 H22B 109.5 . . ?
Si3 C22 H22C 109.5 . . ?
H22A C22 H22B 109.5 . . ?
H22A C22 H22C 109.5 . . ?
H22B C22 H22C 109.5 . . ?
Si3 C23 H23A 109.5 . . ?
Si3 C23 H23B 109.5 . . ?
Si3 C23 H23C 109.5 . . ?
H23A C23 H23B 109.5 . . ?
H23A C23 H23C 109.5 . . ?
H23B C23 H23C 109.5 . . ?
Si4 C24 H24A 109.5 . . ?
Si4 C24 H24B 109.5 . . ?
Si4 C24 H24C 109.5 . . ?
H24A C24 H24B 109.5 . . ?
H24A C24 H24C 109.5 . . ?
H24B C24 H24C 109.5 . . ?
Si4 C25 H25A 109.5 . . ?
Si4 C25 H25B 109.5 . . ?
Si4 C25 H25C 109.5 . . ?
H25A C25 H25B 109.5 . . ?
H25A C25 H25C 109.5 . . ?
H25B C25 H25C 109.5 . . ?
Si4 C26 H26A 109.5 . . ?
Si4 C26 H26B 109.5 . . ?
Si4 C26 H26C 109.5 . . ?
H26A C26 H26B 109.5 . . ?
H26A C26 H26C 109.5 . . ?
H26B C26 H26C 109.5 . . ?
P2 C27 C28 119.6(3) . . ?
P2 C27 C36 123.7(2) . . ?
C28 C27 C36 116.3(3) . . ?
C27 C28 H28A 118.2 . . ?
C27 C28 C29 123.6(3) . . ?
H28A C28 C29 118.2 . . ?
C28 C29 H29A 119.9 . . ?
C28 C29 C30 120.2(4) . . ?
H29A C29 C30 119.9 . . ?
C29 C30 H30A 119.9 . . ?
C29 C30 C31 120.1(4) . . ?
H30A C30 C31 119.9 . . ?
C30 C31 C32 120.0(4) . . ?
C30 C31 C36 120.6(3) . . ?
C32 C31 C36 119.4(4) . . ?
C31 C32 H32A 119.2 . . ?
C31 C32 C33 121.5(4) . . ?
H32A C32 C33 119.2 . . ?
C32 C33 H33A 120.0 . . ?
C32 C33 C34 119.9(4) . . ?
H33A C33 C34 120.0 . . ?
C33 C34 H34A 119.1 . . ?
C33 C34 C35 121.8(4) . . ?
H34A C34 C35 119.1 . . ?
N2 C35 C34 119.6(3) . . ?
N2 C35 C36 120.5(3) . . ?
C34 C35 C36 119.7(4) . . ?
C27 C36 C31 117.1(3) . . ?
C27 C36 C35 126.2(3) . . ?
C31 C36 C35 116.7(3) . . ?
N2 C37 H37A 109.5 . . ?
N2 C37 H37B 109.5 . . ?
N2 C37 H37C 109.5 . . ?
H37A C37 H37B 109.5 . . ?
H37A C37 H37C 109.5 . . ?
H37B C37 H37C 109.5 . . ?
N2 C38 H38A 109.5 . . ?
N2 C38 H38B 109.5 . . ?
N2 C38 H38C 109.5 . . ?
H38A C38 H38B 109.5 . . ?
H38A C38 H38C 109.5 . . ?
H38B C38 H38C 109.5 . . ?
C39 O Li2 127.7(3) . . ?
C39 O C41 111.0(6) . . ?
C39 O C41A 111.2(10) . . ?
Li2 O C41 121.2(6) . . ?
Li2 O C41A 116.8(10) . . ?
H40A C40 H40B 109.5 . . ?
H40A C40 H40C 109.5 . . ?
H40A C40 C39 109.5 . . ?
H40B C40 H40C 109.5 . . ?
H40B C40 C39 109.5 . . ?
H40C C40 C39 109.5 . . ?
O C39 C40 109.7(4) . . ?
O C39 H39A 109.7 . . ?
O C39 H39B 109.7 . . ?
C40 C39 H39A 109.7 . . ?
C40 C39 H39B 109.7 . . ?
H39A C39 H39B 108.2 . . ?
P1 Li2 P2 102.2(2) . . ?
P1 Li2 O 123.7(3) . . ?
P2 Li2 O 133.5(3) . . ?
O C41 H41A 108.6 . . ?
O C41 H41B 108.6 . . ?
O C41 C42 114.8(11) . . ?
H41A C41 H41B 107.5 . . ?
H41A C41 C42 108.6 . . ?
H41B C41 C42 108.6 . . ?
O C41A H41C 110.0 . . ?
O C41A H41D 110.0 . . ?
O C41A C42A 108.3(13) . . ?
H41C C41A H41D 108.4 . . ?
H41C C41A C42A 110.0 . . ?
H41D C41A C42A 110.0 . . ?
C41A C42A H42D 109.5 . . ?
C41A C42A H42E 109.5 . . ?
C41A C42A H42F 109.5 . . ?
H42D C42A H42E 109.5 . . ?
H42D C42A H42F 109.5 . . ?
H42E C42A H42F 109.5 . . ?

loop_
_geom_bond_atom_site_label_1
_geom_bond_atom_site_label_2
_geom_bond_distance
_geom_bond_site_symmetry_2
_geom_bond_publ_flag
P1 Li1 2.461(6) . ?
P1 C1 1.889(3) . ?
P1 C8 1.837(3) . ?
P1 Li2 2.662(6) . ?
P2 Li1 2.417(5) . ?
P2 C20 1.895(3) . ?
P2 C27 1.809(3) . ?
P2 Li2 2.616(6) . ?
Si1 C1 1.893(3) . ?
Si1 C2 1.898(5) . ?
Si1 C3 1.857(4) . ?
Si1 C4 1.867(4) . ?
Si2 C1 1.889(3) . ?
Si2 C5 1.891(4) . ?
Si2 C6 1.880(4) . ?
Si2 C7 1.872(4) . ?
Si3 C20 1.905(3) . ?
Si3 C21 1.880(4) . ?
Si3 C22 1.880(4) . ?
Si3 C23 1.865(4) . ?
Si4 C20 1.888(3) . ?
Si4 C24 1.877(4) . ?
Si4 C25 1.868(4) . ?
Si4 C26 1.880(4) . ?
N1 Li1 2.100(6) . ?
N1 C16 1.451(4) . ?
N1 C18 1.483(4) . ?
N1 C19 1.481(4) . ?
N2 Li1 2.100(6) . ?
N2 C35 1.458(5) . ?
N2 C37 1.498(4) . ?
N2 C38 1.480(4) . ?
C1 H1A 1.000 . ?
C2 H2A 0.980 . ?
C2 H2B 0.980 . ?
C2 H2C 0.980 . ?
C3 H3A 0.980 . ?
C3 H3B 0.980 . ?
C3 H3C 0.980 . ?
C4 H4A 0.980 . ?
C4 H4B 0.980 . ?
C4 H4C 0.980 . ?
C5 H5A 0.980 . ?
C5 H5B 0.980 . ?
C5 H5C 0.980 . ?
C6 H6A 0.980 . ?
C6 H6B 0.980 . ?
C6 H6C 0.980 . ?
C7 H7A 0.980 . ?
C7 H7B 0.980 . ?
C7 H7C 0.980 . ?
C8 C9 1.403(5) . ?
C8 C17 1.486(4) . ?
C9 H9A 0.950 . ?
C9 C10 1.393(5) . ?
C10 H10A 0.950 . ?
C10 C11 1.369(5) . ?
C11 H11A 0.950 . ?
C11 C12 1.407(5) . ?
C12 C13 1.432(5) . ?
C12 C17 1.442(5) . ?
C13 H13A 0.950 . ?
C13 C14 1.346(6) . ?
C14 H14A 0.950 . ?
C14 C15 1.401(5) . ?
C15 H15A 0.950 . ?
C15 C16 1.384(4) . ?
C16 C17 1.447(5) . ?
C18 H18A 0.980 . ?
C18 H18B 0.980 . ?
C18 H18C 0.980 . ?
C19 H19A 0.980 . ?
C19 H19B 0.980 . ?
C19 H19C 0.980 . ?
C20 H20 1.000 . ?
C21 H21A 0.980 . ?
C21 H21B 0.980 . ?
C21 H21C 0.980 . ?
C22 H22A 0.980 . ?
C22 H22B 0.980 . ?
C22 H22C 0.980 . ?
C23 H23A 0.980 . ?
C23 H23B 0.980 . ?
C23 H23C 0.980 . ?
C24 H24A 0.980 . ?
C24 H24B 0.980 . ?
C24 H24C 0.980 . ?
C25 H25A 0.980 . ?
C25 H25B 0.980 . ?
C25 H25C 0.980 . ?
C26 H26A 0.980 . ?
C26 H26B 0.980 . ?
C26 H26C 0.980 . ?
C27 C28 1.393(5) . ?
C27 C36 1.469(4) . ?
C28 H28A 0.950 . ?
C28 C29 1.393(5) . ?
C29 H29A 0.950 . ?
C29 C30 1.355(6) . ?
C30 H30A 0.950 . ?
C30 C31 1.413(6) . ?
C31 C32 1.425(5) . ?
C31 C36 1.442(5) . ?
C32 H32A 0.950 . ?
C32 C33 1.347(6) . ?
C33 H33A 0.950 . ?
C33 C34 1.404(6) . ?
C34 H34A 0.950 . ?
C34 C35 1.381(5) . ?
C35 C36 1.451(5) . ?
C37 H37A 0.980 . ?
C37 H37B 0.980 . ?
C37 H37C 0.980 . ?
C38 H38A 0.980 . ?
C38 H38B 0.980 . ?
C38 H38C 0.980 . ?
O C39 1.442(5) . ?
O Li2 1.974(6) . ?
O C41 1.397(15) . ?
O C41A 1.58(2) . ?
C40 H40A 0.980 . ?
C40 H40B 0.980 . ?
C40 H40C 0.980 . ?
C40 C39 1.488(6) . ?
C39 H39A 0.990 . ?
C39 H39B 0.990 . ?
C41 H41A 0.990 . ?
C41 H41B 0.990 . ?
C41 C42 1.506(16) . ?
C41A H41C 0.990 . ?
C41A H41D 0.990 . ?
C41A C42A 1.49(3) . ?
C42 H42A 0.980 . ?
C42 H42B 0.980 . ?
C42 H42C 0.980 . ?
C42A H42D 0.980 . ?
C42A H42E 0.980 . ?
C42A H42F 0.980 . ?
